data_7233925
loop_
_publ_author_name
'Zhenqi Zhang'
'Pengchong Xue'
'Peng Gong'
'Gonghe Zhang'
'Jiang Peng'
'Ran Lu'

_publ_section_title
;
 Mechanofluorochromic behaviors of beta-iminoenolate boron complexes
 functionalized with carbazole
;
_journal_name_full 'Journal of Materials Chemistry C'
_journal_page_first 9543
_journal_page_last 9551
_journal_paper_doi 10.1039/C4TC01639D
_journal_volume 2
_journal_year 2014
_chemical_formula_sum 'C25 H17 B F2 N2 O'
_chemical_formula_weight 410.22
_space_group_IT_number 33
_space_group_name_Hall 'P 2c -2n'
_space_group_name_H-M_alt 'P n a 21'
_symmetry_cell_setting orthorhombic
_symmetry_space_group_name_H-M 'P n a 21'
_atom_sites_solution_hydrogens geom
_atom_sites_solution_primary direct
_atom_sites_solution_secondary difmap
_cell_angle_alpha 90.00
_cell_angle_beta 90.00
_cell_angle_gamma 90.00
_cell_formula_units_Z 4
_cell_length_a 14.306(3)
_cell_length_b 10.163(2)
_cell_length_c 13.511(3)
_cell_measurement_reflns_used 16381
_cell_measurement_temperature 293(2)
_cell_measurement_theta_max 54.94
_cell_measurement_theta_min 6.03
_cell_volume 1964.4(7)
_computing_cell_refinement RAPID-AUTO
_computing_data_collection 'RAPID-AUTO (Rigaku Corporation, 1998)'
_computing_data_reduction 'CrystalStructure (Rigaku/MSC and Rigaku Corporation, 2002)'
_computing_molecular_graphics 'ORTEP-II (Johnson, 1976)'
_computing_publication_material SHELXL-97
_computing_structure_refinement 'SHELXL-97 (Sheldrick, 1997)'
_computing_structure_solution 'SHELXS-97 (Sheldrick, 1997)'
_diffrn_ambient_temperature 295(2)
_diffrn_detector_area_resol_mean 10.000
_diffrn_measured_fraction_theta_full 0.981
_diffrn_measured_fraction_theta_max 0.981
_diffrn_measurement_device_type 'Rigaku RAXIS-RAPID'
_diffrn_measurement_method '\w scan'
_diffrn_radiation_monochromator graphite
_diffrn_radiation_source 'fine-focus sealed tube'
_diffrn_radiation_type MoK\a
_diffrn_radiation_wavelength 0.71073
_diffrn_reflns_av_R_equivalents 0.0352
_diffrn_reflns_av_sigmaI/netI 0.0304
_diffrn_reflns_limit_h_max 18
_diffrn_reflns_limit_h_min -17
_diffrn_reflns_limit_k_max 13
_diffrn_reflns_limit_k_min -13
_diffrn_reflns_limit_l_max 17
_diffrn_reflns_limit_l_min -17
_diffrn_reflns_number 17919
_diffrn_reflns_theta_full 27.45
_diffrn_reflns_theta_max 27.45
_diffrn_reflns_theta_min 3.02
_diffrn_standards_decay_% 0
_diffrn_standards_interval_count 0
_diffrn_standards_interval_time 0
_diffrn_standards_number 0
_exptl_absorpt_coefficient_mu 0.098
_exptl_absorpt_correction_T_max 0.9874
_exptl_absorpt_correction_T_min 0.9855
_exptl_absorpt_correction_type multi-scan
_exptl_absorpt_process_details 'ABSCOR (Higashi, 1995)'
_exptl_crystal_colour orange
_exptl_crystal_density_diffrn 1.387
_exptl_crystal_density_method 'not measured'
_exptl_crystal_description block
_exptl_crystal_F_000 848
_exptl_crystal_recrystallization_method 'Vapour Deposition'
_exptl_crystal_size_max 0.15
_exptl_crystal_size_mid 0.14
_exptl_crystal_size_min 0.13
_refine_diff_density_max 0.336
_refine_diff_density_min -0.142
_refine_diff_density_rms 0.050
_refine_ls_abs_structure_details 'Flack H D (1983), Acta Cryst. A39, 876-881'
_refine_ls_extinction_method none
_refine_ls_goodness_of_fit_ref 1.045
_refine_ls_hydrogen_treatment constr
_refine_ls_matrix_type full
_refine_ls_number_parameters 280
_refine_ls_number_reflns 4403
_refine_ls_number_restraints 1
_refine_ls_restrained_S_all 1.044
_refine_ls_R_factor_all 0.0446
_refine_ls_R_factor_gt 0.0382
_refine_ls_shift/su_max 0.001
_refine_ls_shift/su_mean 0.000
_refine_ls_structure_factor_coef Fsqd
_refine_ls_weighting_details 'calc w=1/[\s^2^(Fo^2^)+(0.0610P)^2^+0.0000P] where P=(Fo^2^+2Fc^2^)/3'
_refine_ls_weighting_scheme calc
_refine_ls_wR_factor_gt 0.0919
_refine_ls_wR_factor_ref 0.0948
_reflns_number_gt 3850
_reflns_number_total 4403
_reflns_threshold_expression >2sigma(I)
_cod_data_source_file J-Mater-Chem-C-2014-2-9543.cif
_cod_data_source_block cc
_cod_original_cell_volume 1964.3(7)
_cod_original_sg_symbol_H-M Pna2(1)
_cod_database_code 7233925

loop_
_symmetry_equiv_pos_as_xyz
'x, y, z'
'-x, -y, z+1/2'
'x+1/2, -y+1/2, z'
'-x+1/2, y+1/2, z+1/2'

loop_
_atom_site_label
_atom_site_type_symbol
_atom_site_fract_x
_atom_site_fract_y
_atom_site_fract_z
_atom_site_U_iso_or_equiv
_atom_site_adp_type
_atom_site_occupancy
_atom_site_symmetry_multiplicity
_atom_site_calc_flag
_atom_site_refinement_flags
_atom_site_disorder_assembly
_atom_site_disorder_group
B1 B 0.05071(12) 0.1795(2) 0.37649(15) 0.0337(5) Uani 1 1 d . . .
C1 C 0.53049(12) 0.13092(15) -0.02260(11) 0.0282(4) Uani 1 1 d . . .
C2 C 0.48862(14) 0.23860(17) -0.06910(14) 0.0380(4) Uani 1 1 d . . .
H2A H 0.4275 0.2635 -0.0551 0.046 Uiso 1 1 calc R . .
C3 C 0.54322(17) 0.3068(2) -0.13755(14) 0.0485(6) Uani 1 1 d . . .
H3A H 0.5169 0.3776 -0.1711 0.058 Uiso 1 1 calc R . .
C4 C 0.63655(18) 0.2725(2) -0.15777(14) 0.0530(6) Uani 1 1 d . . .
H4A H 0.6704 0.3210 -0.2039 0.064 Uiso 1 1 calc R . .
C5 C 0.67888(15) 0.16721(19) -0.10988(14) 0.0439(5) Uani 1 1 d . . .
H5A H 0.7409 0.1456 -0.1226 0.053 Uiso 1 1 calc R . .
C6 C 0.62559(12) 0.09379(17) -0.04144(12) 0.0324(4) Uani 1 1 d . . .
C7 C 0.64577(10) -0.01900(17) 0.01952(12) 0.0297(4) Uani 1 1 d . . .
C8 C 0.72501(11) -0.10105(19) 0.03001(14) 0.0368(4) Uani 1 1 d . . .
H8A H 0.7787 -0.0861 -0.0072 0.044 Uiso 1 1 calc R . .
C9 C 0.72096(13) -0.2038(2) 0.09668(14) 0.0407(5) Uani 1 1 d . . .
H9A H 0.7728 -0.2578 0.1055 0.049 Uiso 1 1 calc R . .
C10 C 0.63876(13) -0.22766(19) 0.15156(14) 0.0386(4) Uani 1 1 d . . .
H10A H 0.6379 -0.2977 0.1959 0.046 Uiso 1 1 calc R . .
C11 C 0.55789(11) -0.14930(17) 0.14178(13) 0.0307(4) Uani 1 1 d . . .
H11A H 0.5040 -0.1667 0.1779 0.037 Uiso 1 1 calc R . .
C12 C 0.56268(11) -0.04487(15) 0.07552(12) 0.0253(3) Uani 1 1 d . . .
C13 C 0.40083(11) 0.05754(15) 0.09190(11) 0.0239(3) Uani 1 1 d . . .
C14 C 0.32101(11) 0.06913(15) 0.03115(12) 0.0279(3) Uani 1 1 d . . .
H14A H 0.3278 0.0668 -0.0373 0.033 Uiso 1 1 calc R . .
C15 C 0.23126(11) 0.08418(16) 0.07233(12) 0.0270(3) Uani 1 1 d . . .
H15A H 0.1795 0.0920 0.0311 0.032 Uiso 1 1 calc R . .
C16 C 0.21959(11) 0.08743(14) 0.17553(12) 0.0231(3) Uani 1 1 d . . .
C17 C 0.30030(10) 0.07425(14) 0.23524(11) 0.0227(3) Uani 1 1 d . . .
H17A H 0.2937 0.0756 0.3037 0.027 Uiso 1 1 calc R . .
C18 C 0.39020(11) 0.05923(15) 0.19447(11) 0.0238(3) Uani 1 1 d . . .
H18A H 0.4420 0.0505 0.2355 0.029 Uiso 1 1 calc R . .
C19 C 0.12500(10) 0.10647(15) 0.22200(11) 0.0228(3) Uani 1 1 d . . .
C20 C 0.04067(11) 0.10703(16) 0.17350(12) 0.0269(3) Uani 1 1 d . . .
H20A H 0.0405 0.1011 0.1048 0.032 Uiso 1 1 calc R . .
C21 C -0.04845(10) 0.11652(15) 0.22490(12) 0.0239(3) Uani 1 1 d . . .
C22 C -0.13660(11) 0.09181(16) 0.17914(13) 0.0292(4) Uani 1 1 d . . .
H22A H -0.1389 0.0717 0.1120 0.035 Uiso 1 1 calc R . .
C23 C -0.21930(11) 0.09733(16) 0.23351(14) 0.0314(4) Uani 1 1 d . . .
H23A H -0.2765 0.0810 0.2031 0.038 Uiso 1 1 calc R . .
C24 C -0.21524(11) 0.12754(16) 0.33384(14) 0.0301(4) Uani 1 1 d . . .
H24A H -0.2695 0.1319 0.3716 0.036 Uiso 1 1 calc R . .
C25 C -0.12849(11) 0.15101(16) 0.37629(13) 0.0287(3) Uani 1 1 d . . .
H25A H -0.1255 0.1711 0.4434 0.034 Uiso 1 1 calc R . .
N1 N 0.49306(9) 0.04664(13) 0.04936(9) 0.0263(3) Uani 1 1 d . . .
N2 N -0.04688(9) 0.14573(13) 0.32304(11) 0.0243(3) Uani 1 1 d . . .
O1 O 0.12840(7) 0.11951(13) 0.32097(8) 0.0307(3) Uani 1 1 d . . .
F1 F 0.04887(7) 0.12875(17) 0.46993(8) 0.0623(4) Uani 1 1 d . . .
F2 F 0.05923(7) 0.31478(13) 0.37685(11) 0.0592(4) Uani 1 1 d . . .

loop_
_atom_site_aniso_label
_atom_site_aniso_U_11
_atom_site_aniso_U_22
_atom_site_aniso_U_33
_atom_site_aniso_U_23
_atom_site_aniso_U_13
_atom_site_aniso_U_12
B1 0.0188(8) 0.0545(13) 0.0277(9) -0.0142(9) -0.0025(7) 0.0041(8)
C1 0.0388(9) 0.0260(8) 0.0199(7) -0.0063(6) 0.0091(7) -0.0079(6)
C2 0.0594(11) 0.0275(8) 0.0270(8) -0.0013(7) 0.0037(9) -0.0063(8)
C3 0.0895(17) 0.0297(9) 0.0264(9) -0.0017(7) 0.0066(10) -0.0179(10)
C4 0.0916(17) 0.0374(11) 0.0300(9) -0.0083(8) 0.0231(10) -0.0346(11)
C5 0.0539(11) 0.0436(11) 0.0342(9) -0.0190(8) 0.0235(9) -0.0274(9)
C6 0.0419(10) 0.0310(8) 0.0244(8) -0.0133(7) 0.0111(7) -0.0147(7)
C7 0.0270(8) 0.0364(8) 0.0257(8) -0.0151(7) 0.0058(7) -0.0079(7)
C8 0.0211(7) 0.0505(11) 0.0387(9) -0.0248(9) 0.0041(8) -0.0032(7)
C9 0.0284(8) 0.0508(11) 0.0429(11) -0.0218(9) -0.0104(8) 0.0141(8)
C10 0.0408(10) 0.0368(9) 0.0383(10) -0.0072(8) -0.0075(8) 0.0115(7)
C11 0.0289(8) 0.0310(8) 0.0323(9) -0.0005(7) 0.0026(7) 0.0034(7)
C12 0.0230(7) 0.0288(8) 0.0241(7) -0.0063(6) 0.0012(6) -0.0005(6)
C13 0.0245(8) 0.0209(7) 0.0264(8) 0.0005(6) 0.0045(6) 0.0005(6)
C14 0.0347(9) 0.0286(8) 0.0204(7) -0.0004(6) 0.0023(7) -0.0001(6)
C15 0.0266(8) 0.0301(8) 0.0242(7) -0.0003(7) -0.0042(7) 0.0009(6)
C16 0.0230(8) 0.0220(7) 0.0243(7) 0.0001(6) 0.0014(6) 0.0019(6)
C17 0.0258(8) 0.0217(7) 0.0206(7) 0.0027(6) 0.0020(6) 0.0029(6)
C18 0.0239(7) 0.0238(7) 0.0237(7) 0.0030(6) -0.0005(6) 0.0021(6)
C19 0.0241(7) 0.0224(7) 0.0220(7) 0.0001(6) 0.0007(6) 0.0018(6)
C20 0.0263(8) 0.0314(8) 0.0230(7) -0.0014(7) 0.0005(6) 0.0012(6)
C21 0.0225(8) 0.0211(7) 0.0281(8) 0.0006(6) -0.0027(6) 0.0011(6)
C22 0.0273(9) 0.0275(8) 0.0328(9) -0.0035(7) -0.0052(7) -0.0014(6)
C23 0.0225(8) 0.0267(8) 0.0450(10) -0.0006(7) -0.0072(8) -0.0011(6)
C24 0.0229(7) 0.0264(8) 0.0410(9) 0.0034(7) 0.0050(7) 0.0027(6)
C25 0.0249(8) 0.0300(8) 0.0311(8) 0.0001(7) 0.0026(7) 0.0078(6)
N1 0.0266(7) 0.0261(7) 0.0261(7) 0.0019(5) 0.0047(5) 0.0004(5)
N2 0.0203(6) 0.0257(6) 0.0269(7) -0.0005(6) -0.0002(5) 0.0028(5)
O1 0.0211(5) 0.0491(7) 0.0217(5) -0.0061(5) -0.0011(5) 0.0075(5)
F1 0.0272(5) 0.1360(14) 0.0236(6) 0.0011(7) -0.0007(4) 0.0155(6)
F2 0.0279(5) 0.0579(8) 0.0918(10) -0.0432(7) -0.0024(6) -0.0026(5)

loop_
_atom_type_symbol
_atom_type_description
_atom_type_scat_dispersion_real
_atom_type_scat_dispersion_imag
_atom_type_scat_source
C C 0.0033 0.0016 'International Tables Vol C Tables 4.2.6.8 and 6.1.1.4'
H H 0.0000 0.0000 'International Tables Vol C Tables 4.2.6.8 and 6.1.1.4'
B B 0.0013 0.0007 'International Tables Vol C Tables 4.2.6.8 and 6.1.1.4'
N N 0.0061 0.0033 'International Tables Vol C Tables 4.2.6.8 and 6.1.1.4'
O O 0.0106 0.0060 'International Tables Vol C Tables 4.2.6.8 and 6.1.1.4'
F F 0.0171 0.0103 'International Tables Vol C Tables 4.2.6.8 and 6.1.1.4'

loop_
_geom_angle_atom_site_label_1
_geom_angle_atom_site_label_2
_geom_angle_atom_site_label_3
_geom_angle
_geom_angle_site_symmetry_1
_geom_angle_site_symmetry_3
F1 B1 F2 112.01(18) . .
F1 B1 O1 109.25(16) . .
F2 B1 O1 110.32(16) . .
F1 B1 N2 108.56(15) . .
F2 B1 N2 106.88(15) . .
O1 B1 N2 109.77(14) . .
C2 C1 N1 128.81(16) . .
C2 C1 C6 122.20(15) . .
N1 C1 C6 108.94(15) . .
C3 C2 C1 116.58(19) . .
C2 C3 C4 122.5(2) . .
C5 C4 C3 120.94(18) . .
C4 C5 C6 118.5(2) . .
C5 C6 C1 119.30(18) . .
C5 C6 C7 133.38(18) . .
C1 C6 C7 107.32(13) . .
C8 C7 C12 120.25(16) . .
C8 C7 C6 133.38(15) . .
C12 C7 C6 106.35(14) . .
C9 C8 C7 118.53(16) . .
C8 C9 C10 120.52(16) . .
C11 C10 C9 122.50(19) . .
C12 C11 C10 116.79(16) . .
C11 C12 N1 129.14(14) . .
C11 C12 C7 121.39(15) . .
N1 C12 C7 109.45(14) . .
C18 C13 C14 119.26(14) . .
C18 C13 N1 119.77(14) . .
C14 C13 N1 120.97(13) . .
C15 C14 C13 121.15(14) . .
C16 C15 C14 120.23(15) . .
C15 C16 C17 117.82(15) . .
C15 C16 C19 121.62(14) . .
C17 C16 C19 120.55(13) . .
C18 C17 C16 122.20(14) . .
C13 C18 C17 119.35(15) . .
O1 C19 C20 120.39(14) . .
O1 C19 C16 113.28(13) . .
C20 C19 C16 126.29(14) . .
C19 C20 C21 122.85(15) . .
N2 C21 C22 118.42(14) . .
N2 C21 C20 117.76(14) . .
C22 C21 C20 123.78(15) . .
C23 C22 C21 120.98(15) . .
C24 C23 C22 119.15(15) . .
C25 C24 C23 118.55(15) . .
N2 C25 C24 122.51(15) . .
C1 N1 C12 107.91(13) . .
C1 N1 C13 125.34(13) . .
C12 N1 C13 126.68(13) . .
C21 N2 C25 120.39(14) . .
C21 N2 B1 119.92(13) . .
C25 N2 B1 119.65(13) . .
C19 O1 B1 121.33(13) . .

loop_
_geom_bond_atom_site_label_1
_geom_bond_atom_site_label_2
_geom_bond_distance
_geom_bond_site_symmetry_2
B1 F1 1.364(3) .
B1 F2 1.381(3) .
B1 O1 1.473(2) .
B1 N2 1.609(2) .
C1 C2 1.397(3) .
C1 N1 1.402(2) .
C1 C6 1.435(2) .
C2 C3 1.395(3) .
C3 C4 1.407(3) .
C4 C5 1.389(3) .
C5 C6 1.412(2) .
C6 C7 1.441(3) .
C7 C8 1.414(2) .
C7 C12 1.433(2) .
C8 C9 1.380(3) .
C9 C10 1.411(3) .
C10 C11 1.411(2) .
C11 C12 1.390(2) .
C12 N1 1.408(2) .
C13 C18 1.394(2) .
C13 C14 1.411(2) .
C13 N1 1.443(2) .
C14 C15 1.408(2) .
C15 C16 1.405(2) .
C16 C17 1.415(2) .
C16 C19 1.504(2) .
C17 C18 1.407(2) .
C19 O1 1.3447(19) .
C19 C20 1.373(2) .
C20 C21 1.455(2) .
C21 N2 1.359(2) .
C21 C22 1.427(2) .
C22 C23 1.394(2) .
C23 C24 1.391(3) .
C24 C25 1.388(2) .
C25 N2 1.372(2) .
